data_4075846
loop_
_publ_author_name
'Domin, Doris'
'Benito-Garagorri, David'
'Mereiter, Kurt'
'Fr\"ohlich, Johannes'
'Kirchner, Karl'

_publ_section_title
;
 Synthesis and Reactivity of Palladium and Nickel \b-Diimine
 Complexes:&#x00A0; Application as Catalysts for Heck, Suzuki, and Hiyama
 Coupling Reactions&#x2020;
;
_journal_issue 16
_journal_name_full Organometallics
_journal_page_first 3957
_journal_paper_doi 10.1021/om050201h
_journal_volume 24
_journal_year 2005
_chemical_formula_moiety 'C31 H45 Cl2 N2 Pd'
_chemical_formula_sum 'C31 H45 Cl2 N2 Pd'
_chemical_formula_weight 622.99
_chemical_name_systematic
; 
{N,N'-(1,1-cyclopentylidenedimethylidyne)bis(2,6-bis(1-methylethyl)-
benzenamine)}-dichloro-palladium(II)
;
_space_group_IT_number 33
_symmetry_cell_setting orthorhombic
_symmetry_space_group_name_Hall 'P 2c -2n'
_symmetry_space_group_name_H-M 'P n a 21'
_atom_sites_solution_hydrogens geom
_atom_sites_solution_primary direct
_atom_sites_solution_secondary difmap
_audit_creation_method SHELXL-97
_cell_angle_alpha 90.00
_cell_angle_beta 90.00
_cell_angle_gamma 90.00
_cell_formula_units_Z 4
_cell_length_a 21.2936(11)
_cell_length_b 12.1438(6)
_cell_length_c 12.0665(7)
_cell_measurement_reflns_used 6485
_cell_measurement_temperature 296(2)
_cell_measurement_theta_max 25.19
_cell_measurement_theta_min 2.38
_cell_volume 3120.2(3)
_computing_cell_refinement 'Bruker SAINT'
_computing_data_collection 'Bruker SMART'
_computing_data_reduction 'Bruker SAINT, SADABS, XPREP'
_computing_molecular_graphics 'Bruker SHELXTL'
_computing_publication_material 'Bruker SHELXTL'
_computing_structure_refinement 'SHELXL-97 (Sheldrick, 1997)'
_computing_structure_solution 'SHELXS-97 (Sheldrick, 1997)'
_diffrn_ambient_temperature 296(2)
_diffrn_measured_fraction_theta_full 0.997
_diffrn_measured_fraction_theta_max 0.997
_diffrn_measurement_device_type 'CCD area detector'
_diffrn_measurement_method 'phi and omega scans'
_diffrn_radiation_monochromator graphite
_diffrn_radiation_source 'normal-focus sealed tube'
_diffrn_radiation_type MoK\a
_diffrn_radiation_wavelength 0.71073
_diffrn_reflns_av_R_equivalents 0.0321
_diffrn_reflns_av_sigmaI/netI 0.0262
_diffrn_reflns_limit_h_max 29
_diffrn_reflns_limit_h_min -29
_diffrn_reflns_limit_k_max 17
_diffrn_reflns_limit_k_min -17
_diffrn_reflns_limit_l_max 16
_diffrn_reflns_limit_l_min -16
_diffrn_reflns_number 45629
_diffrn_reflns_theta_full 30.00
_diffrn_reflns_theta_max 30.00
_diffrn_reflns_theta_min 2.38
_diffrn_standards_decay_% 0
_exptl_absorpt_coefficient_mu 0.787
_exptl_absorpt_correction_T_max 1.00
_exptl_absorpt_correction_T_min 0.917
_exptl_absorpt_correction_type multi-scan
_exptl_crystal_colour yellow
_exptl_crystal_density_diffrn 1.326
_exptl_crystal_density_meas 0
_exptl_crystal_density_method 'not measured'
_exptl_crystal_description prism
_exptl_crystal_F_000 1300
_exptl_crystal_size_max 0.25
_exptl_crystal_size_mid 0.08
_exptl_crystal_size_min 0.05
_refine_diff_density_max 0.302
_refine_diff_density_min -0.270
_refine_diff_density_rms 0.040
_refine_ls_abs_structure_details 'Flack H D (1983), Acta Cryst. A39, 876-881'
_refine_ls_abs_structure_Flack -0.044(18)
_refine_ls_extinction_method none
_refine_ls_goodness_of_fit_ref 1.002
_refine_ls_hydrogen_treatment mixed
_refine_ls_matrix_type full
_refine_ls_number_parameters 325
_refine_ls_number_reflns 9046
_refine_ls_number_restraints 1
_refine_ls_restrained_S_all 1.002
_refine_ls_R_factor_all 0.0377
_refine_ls_R_factor_gt 0.0274
_refine_ls_shift/su_max 0.001
_refine_ls_shift/su_mean 0.000
_refine_ls_structure_factor_coef Fsqd
_refine_ls_weighting_details 'calc w=1/[\s^2^(Fo^2^)+(0.0352P)^2^+0.0903P] where P=(Fo^2^+2Fc^2^)/3'
_refine_ls_weighting_scheme calc
_refine_ls_wR_factor_gt 0.0618
_refine_ls_wR_factor_ref 0.0665
_reflns_number_gt 7602
_reflns_number_total 9046
_reflns_threshold_expression >2sigma(I)
_cod_data_source_file om050201hsi20050317_092302.cif
_cod_data_source_block compd8a
_cod_depositor_comments
;
The following automatic conversions were performed:

'_symmetry_cell_setting' value 'Orthorhombic' changed to
'orthorhombic' according to
/home/saulius/struct/CIF-dictionaries/cif_core.dic dictionary named
'cif_core.dic' version 2.4.1 from 2010-06-29.

Automatic conversion script
Id: cif_fix_values 1715 2011-07-08 13:25:40Z adriana 
;
_cod_original_sg_symbol_H-M Pna2(1)
_cod_database_code 4075846

loop_
_symmetry_equiv_pos_as_xyz
'x, y, z'
'-x, -y, z+1/2'
'x+1/2, -y+1/2, z'
'-x+1/2, y+1/2, z+1/2'

loop_
_atom_site_label
_atom_site_type_symbol
_atom_site_fract_x
_atom_site_fract_y
_atom_site_fract_z
_atom_site_U_iso_or_equiv
_atom_site_adp_type
_atom_site_occupancy
_atom_site_symmetry_multiplicity
_atom_site_calc_flag
_atom_site_refinement_flags
Pd Pd 0.221263(6) 0.421478(10) 0.250019(19) 0.04109(4) Uani 1 1 d .
Cl1 Cl 0.12805(4) 0.43610(6) 0.34104(7) 0.0744(2) Uani 1 1 d .
Cl2 Cl 0.26383(3) 0.33946(6) 0.40242(5) 0.06513(16) Uani 1 1 d .
N1 N 0.18730(8) 0.51215(14) 0.11952(14) 0.0427(4) Uani 1 1 d .
N2 N 0.30308(8) 0.39421(14) 0.16608(16) 0.0427(4) Uani 1 1 d .
C1 C 0.22332(10) 0.56274(17) 0.0524(2) 0.0437(4) Uani 1 1 d .
H1 H 0.2038 0.6045 -0.0023 0.052 Uiso 1 1 calc R
C2 C 0.29312(11) 0.56238(18) 0.0520(2) 0.0463(5) Uani 1 1 d .
C3 C 0.32293(10) 0.45838(19) 0.09071(19) 0.0464(5) Uani 1 1 d .
H3 H 0.3602 0.4382 0.0559 0.056 Uiso 1 1 calc R
C4 C 0.32032(16) 0.5898(3) -0.0624(3) 0.0924(12) Uani 1 1 d .
H4A H 0.2926 0.6382 -0.1036 0.111 Uiso 1 1 calc R
H4B H 0.3279 0.5235 -0.1053 0.111 Uiso 1 1 calc R
C5 C 0.38402(17) 0.6495(4) -0.0315(5) 0.142(3) Uani 1 1 d .
H5A H 0.4177 0.5962 -0.0243 0.170 Uiso 1 1 calc R
H5B H 0.3954 0.7021 -0.0885 0.170 Uiso 1 1 calc R
C6 C 0.3736(2) 0.7045(5) 0.0717(5) 0.142(2) Uani 1 1 d .
H6A H 0.3694 0.7831 0.0593 0.171 Uiso 1 1 calc R
H6B H 0.4091 0.6925 0.1206 0.171 Uiso 1 1 calc R
C7 C 0.31595(13) 0.6612(2) 0.1231(3) 0.0778(9) Uani 1 1 d .
H7A H 0.2839 0.7180 0.1253 0.093 Uiso 1 1 calc R
H7B H 0.3245 0.6374 0.1983 0.093 Uiso 1 1 calc R
C11 C 0.12026(10) 0.5335(2) 0.1011(2) 0.0505(5) Uani 1 1 d .
C12 C 0.09353(11) 0.6281(2) 0.1459(2) 0.0538(5) Uani 1 1 d .
C13 C 0.03168(12) 0.6515(3) 0.1145(3) 0.0744(8) Uani 1 1 d .
H13 H 0.0124 0.7152 0.1406 0.089 Uiso 1 1 calc R
C14 C -0.00108(15) 0.5819(3) 0.0457(4) 0.0918(11) Uani 1 1 d .
H14 H -0.0420 0.5993 0.0250 0.110 Uiso 1 1 calc R
C15 C 0.02584(15) 0.4885(3) 0.0083(3) 0.0903(10) Uani 1 1 d .
H15 H 0.0026 0.4414 -0.0365 0.108 Uiso 1 1 calc R
C16 C 0.08768(13) 0.4605(2) 0.0348(3) 0.0668(7) Uani 1 1 d .
C17 C 0.12690(11) 0.70343(18) 0.22517(19) 0.0532(6) Uani 1 1 d .
H17 H 0.1651 0.6657 0.2497 0.064 Uiso 1 1 calc R
C18 C 0.14679(17) 0.8111(2) 0.1707(3) 0.0832(9) Uani 1 1 d .
H18A H 0.1713 0.7955 0.1058 0.125 Uiso 1 1 calc R
H18B H 0.1714 0.8534 0.2220 0.125 Uiso 1 1 calc R
H18C H 0.1101 0.8523 0.1501 0.125 Uiso 1 1 calc R
C19 C 0.08786(14) 0.7284(3) 0.3282(3) 0.0760(8) Uani 1 1 d .
H19A H 0.0753 0.6606 0.3626 0.114 Uiso 1 1 calc R
H19B H 0.0512 0.7696 0.3073 0.114 Uiso 1 1 calc R
H19C H 0.1125 0.7708 0.3794 0.114 Uiso 1 1 calc R
C110 C 0.11612(16) 0.3535(3) -0.0056(3) 0.0838(9) Uani 1 1 d .
H110 H 0.1592 0.3497 0.0227 0.101 Uiso 1 1 calc R
C111 C 0.1193(3) 0.3495(5) -0.1298(4) 0.175(3) Uani 1 1 d .
H11B H 0.1376 0.2809 -0.1526 0.263 Uiso 1 1 calc R
H11C H 0.1447 0.4093 -0.1563 0.263 Uiso 1 1 calc R
H11D H 0.0777 0.3557 -0.1599 0.263 Uiso 1 1 calc R
C112 C 0.0804(2) 0.2557(3) 0.0407(7) 0.172(3) Uani 1 1 d .
H11E H 0.0991 0.1887 0.0144 0.257 Uiso 1 1 calc R
H11F H 0.0374 0.2592 0.0169 0.257 Uiso 1 1 calc R
H11G H 0.0821 0.2574 0.1202 0.257 Uiso 1 1 calc R
C21 C 0.34400(12) 0.30084(18) 0.1909(2) 0.0540(5) Uani 1 1 d .
C22 C 0.40062(11) 0.3204(2) 0.2464(3) 0.0674(6) Uani 1 1 d .
C23 C 0.43980(16) 0.2292(3) 0.2613(4) 0.0997(11) Uani 1 1 d .
H23 H 0.4785 0.2385 0.2957 0.120 Uiso 1 1 calc R
C24 C 0.4223(2) 0.1270(3) 0.2264(4) 0.1190(16) Uani 1 1 d .
H24 H 0.4488 0.0675 0.2387 0.143 Uiso 1 1 calc R
C25 C 0.3667(2) 0.1110(3) 0.1739(4) 0.1029(12) Uani 1 1 d .
H25 H 0.3567 0.0408 0.1487 0.123 Uiso 1 1 calc R
C26 C 0.32421(15) 0.1962(2) 0.1566(3) 0.0684(7) Uani 1 1 d .
C27 C 0.42151(15) 0.4315(2) 0.2883(3) 0.0791(9) Uani 1 1 d .
H27 H 0.3872 0.4836 0.2749 0.095 Uiso 1 1 calc R
C28 C 0.47888(18) 0.4733(4) 0.2264(4) 0.1190(16) Uani 1 1 d .
H28A H 0.4705 0.4735 0.1482 0.179 Uiso 1 1 calc R
H28B H 0.5140 0.4261 0.2415 0.179 Uiso 1 1 calc R
H28C H 0.4884 0.5468 0.2503 0.179 Uiso 1 1 calc R
C29 C 0.43422(19) 0.4301(4) 0.4119(4) 0.1086(14) Uani 1 1 d .
H29A H 0.3978 0.4034 0.4502 0.163 Uiso 1 1 calc R
H29B H 0.4437 0.5034 0.4366 0.163 Uiso 1 1 calc R
H29C H 0.4692 0.3827 0.4271 0.163 Uiso 1 1 calc R
C210 C 0.26166(16) 0.1773(2) 0.1004(3) 0.0704(8) Uani 1 1 d .
H210 H 0.2332 0.2357 0.1251 0.085 Uiso 1 1 calc R
C211 C 0.26659(19) 0.1852(4) -0.0229(3) 0.0968(11) Uani 1 1 d .
H21B H 0.2855 0.2543 -0.0426 0.145 Uiso 1 1 calc R
H21C H 0.2254 0.1806 -0.0549 0.145 Uiso 1 1 calc R
H21D H 0.2920 0.1259 -0.0502 0.145 Uiso 1 1 calc R
C212 C 0.2320(3) 0.0681(3) 0.1321(5) 0.1229(19) Uani 1 1 d .
H21E H 0.1925 0.0602 0.0945 0.184 Uiso 1 1 calc R
H21F H 0.2252 0.0662 0.2107 0.184 Uiso 1 1 calc R
H21G H 0.2594 0.0090 0.1112 0.184 Uiso 1 1 calc R

loop_
_atom_site_aniso_label
_atom_site_aniso_U_11
_atom_site_aniso_U_22
_atom_site_aniso_U_33
_atom_site_aniso_U_23
_atom_site_aniso_U_13
_atom_site_aniso_U_12
Pd 0.04137(7) 0.04032(6) 0.04157(7) 0.00409(9) 0.00493(9) -0.00361(5)
Cl1 0.0614(4) 0.0808(4) 0.0811(5) 0.0268(4) 0.0318(4) 0.0109(3)
Cl2 0.0731(4) 0.0717(4) 0.0506(3) 0.0191(3) 0.0019(3) 0.0035(3)
N1 0.0374(9) 0.0456(9) 0.0452(9) 0.0016(7) -0.0022(7) -0.0009(7)
N2 0.0403(9) 0.0418(8) 0.0461(10) 0.0034(7) 0.0038(8) 0.0006(7)
C1 0.0430(11) 0.0466(11) 0.0414(11) 0.0052(8) -0.0025(9) 0.0015(8)
C2 0.0413(11) 0.0488(12) 0.0489(12) 0.0103(9) 0.0080(9) 0.0005(8)
C3 0.0411(11) 0.0502(11) 0.0480(12) 0.0033(9) 0.0070(9) 0.0011(9)
C4 0.090(2) 0.109(3) 0.077(2) 0.0512(18) 0.0417(18) 0.0446(19)
C5 0.066(2) 0.145(4) 0.215(6) 0.122(4) 0.065(3) 0.020(2)
C6 0.077(3) 0.143(4) 0.207(6) 0.067(4) -0.002(3) -0.052(3)
C7 0.0582(16) 0.0513(14) 0.124(3) 0.0053(15) -0.0208(17) -0.0079(12)
C11 0.0375(11) 0.0581(13) 0.0559(13) 0.0053(11) -0.0047(10) -0.0025(9)
C12 0.0412(11) 0.0559(13) 0.0643(15) 0.0085(11) -0.0023(10) 0.0017(10)
C13 0.0470(13) 0.0760(18) 0.100(2) -0.0004(16) -0.0125(14) 0.0120(13)
C14 0.0470(15) 0.103(3) 0.125(3) -0.017(2) -0.0270(18) 0.0122(16)
C15 0.0551(15) 0.096(2) 0.120(3) -0.022(2) -0.0319(17) -0.0064(16)
C16 0.0519(14) 0.0704(15) 0.0781(19) -0.0113(14) -0.0103(13) -0.0045(12)
C17 0.0451(11) 0.0526(11) 0.0620(18) 0.0023(10) 0.0053(10) 0.0012(9)
C18 0.100(2) 0.0616(16) 0.088(2) 0.0041(15) 0.0162(19) -0.0119(16)
C19 0.0688(18) 0.088(2) 0.0714(18) 0.0001(15) 0.0193(14) 0.0043(15)
C110 0.0732(19) 0.078(2) 0.100(2) -0.0254(18) -0.0243(17) -0.0033(15)
C111 0.213(6) 0.203(6) 0.109(4) -0.074(4) -0.036(4) 0.102(5)
C112 0.123(4) 0.074(2) 0.318(9) -0.025(4) 0.012(5) -0.014(3)
C21 0.0585(14) 0.0463(11) 0.0573(13) 0.0092(10) 0.0118(11) 0.0095(10)
C22 0.0567(12) 0.0694(13) 0.0760(16) 0.0184(18) 0.0009(18) 0.0138(10)
C23 0.0824(19) 0.089(2) 0.128(3) 0.020(3) -0.006(3) 0.0308(16)
C24 0.127(3) 0.083(2) 0.147(5) 0.022(3) 0.002(3) 0.053(2)
C25 0.127(3) 0.0543(16) 0.128(3) 0.004(2) 0.013(3) 0.022(2)
C26 0.0836(19) 0.0463(12) 0.0752(18) 0.0035(12) 0.0213(15) 0.0069(12)
C27 0.0574(16) 0.0776(18) 0.102(3) 0.0125(15) -0.0201(15) 0.0032(13)
C28 0.094(2) 0.117(3) 0.146(5) 0.033(3) -0.004(3) -0.023(2)
C29 0.082(2) 0.136(4) 0.108(3) 0.005(2) -0.024(2) -0.004(2)
C210 0.090(2) 0.0497(14) 0.0716(18) -0.0113(13) 0.0249(16) -0.0105(13)
C211 0.104(3) 0.105(3) 0.081(2) 0.000(2) 0.017(2) 0.003(2)
C212 0.173(5) 0.082(3) 0.114(4) -0.008(2) 0.035(3) -0.055(3)

loop_
_atom_type_symbol
_atom_type_description
_atom_type_scat_dispersion_real
_atom_type_scat_dispersion_imag
_atom_type_scat_source
C C 0.0033 0.0016 'International Tables Vol C Tables 4.2.6.8 and 6.1.1.4'
H H 0.0000 0.0000 'International Tables Vol C Tables 4.2.6.8 and 6.1.1.4'
N N 0.0061 0.0033 'International Tables Vol C Tables 4.2.6.8 and 6.1.1.4'
Cl Cl 0.1484 0.1585 'International Tables Vol C Tables 4.2.6.8 and 6.1.1.4'
Pd Pd -0.9988 1.0072 'International Tables Vol C Tables 4.2.6.8 and 6.1.1.4'

loop_
_geom_angle_atom_site_label_1
_geom_angle_atom_site_label_2
_geom_angle_atom_site_label_3
_geom_angle
N2 Pd N1 90.40(7)
N2 Pd Cl1 175.00(5)
N1 Pd Cl1 91.21(5)
N2 Pd Cl2 89.43(6)
N1 Pd Cl2 173.34(5)
Cl1 Pd Cl2 89.51(3)
C1 N1 C11 113.86(18)
C1 N1 Pd 122.29(14)
C11 N1 Pd 123.60(14)
C3 N2 C21 115.11(19)
C3 N2 Pd 122.66(15)
C21 N2 Pd 122.21(14)
N1 C1 C2 127.1(2)
N1 C1 H1 116.4
C2 C1 H1 116.4
C3 C2 C1 115.33(18)
C3 C2 C4 107.8(2)
C1 C2 C4 112.4(2)
C3 C2 C7 110.4(2)
C1 C2 C7 108.0(2)
C4 C2 C7 102.2(2)
N2 C3 C2 127.1(2)
N2 C3 H3 116.4
C2 C3 H3 116.4
C2 C4 C5 102.2(3)
C2 C4 H4A 111.3
C5 C4 H4A 111.3
C2 C4 H4B 111.3
C5 C4 H4B 111.3
H4A C4 H4B 109.2
C6 C5 C4 106.7(3)
C6 C5 H5A 110.4
C4 C5 H5A 110.4
C6 C5 H5B 110.4
C4 C5 H5B 110.4
H5A C5 H5B 108.6
C5 C6 C7 109.2(4)
C5 C6 H6A 109.8
C7 C6 H6A 109.8
C5 C6 H6B 109.8
C7 C6 H6B 109.8
H6A C6 H6B 108.3
C6 C7 C2 107.7(4)
C6 C7 H7A 110.2
C2 C7 H7A 110.2
C6 C7 H7B 110.2
C2 C7 H7B 110.2
H7A C7 H7B 108.5
C16 C11 C12 123.3(2)
C16 C11 N1 117.6(2)
C12 C11 N1 119.0(2)
C11 C12 C13 116.6(2)
C11 C12 C17 123.8(2)
C13 C12 C17 119.6(2)
C14 C13 C12 121.0(3)
C14 C13 H13 119.5
C12 C13 H13 119.5
C15 C14 C13 120.3(3)
C15 C14 H14 119.9
C13 C14 H14 119.9
C14 C15 C16 121.9(3)
C14 C15 H15 119.1
C16 C15 H15 119.1
C11 C16 C15 116.7(3)
C11 C16 C110 122.4(2)
C15 C16 C110 120.8(3)
C12 C17 C19 112.5(2)
C12 C17 C18 112.3(2)
C19 C17 C18 109.4(2)
C12 C17 H17 107.5
C19 C17 H17 107.5
C18 C17 H17 107.5
C17 C18 H18A 109.5
C17 C18 H18B 109.5
H18A C18 H18B 109.5
C17 C18 H18C 109.5
H18A C18 H18C 109.5
H18B C18 H18C 109.5
C17 C19 H19A 109.5
C17 C19 H19B 109.5
H19A C19 H19B 109.5
C17 C19 H19C 109.5
H19A C19 H19C 109.5
H19B C19 H19C 109.5
C111 C110 C112 111.4(5)
C111 C110 C16 111.6(3)
C112 C110 C16 110.6(3)
C111 C110 H110 107.7
C112 C110 H110 107.7
C16 C110 H110 107.7
C110 C111 H11B 109.5
C110 C111 H11C 109.5
H11B C111 H11C 109.5
C110 C111 H11D 109.5
H11B C111 H11D 109.5
H11C C111 H11D 109.5
C110 C112 H11E 109.5
C110 C112 H11F 109.5
H11E C112 H11F 109.5
C110 C112 H11G 109.5
H11E C112 H11G 109.5
H11F C112 H11G 109.5
C26 C21 C22 123.6(2)
C26 C21 N2 117.6(2)
C22 C21 N2 118.7(2)
C23 C22 C21 116.2(3)
C23 C22 C27 119.3(3)
C21 C22 C27 124.5(2)
C24 C23 C22 121.2(4)
C24 C23 H23 119.4
C22 C23 H23 119.4
C25 C24 C23 120.9(3)
C25 C24 H24 119.5
C23 C24 H24 119.5
C24 C25 C26 122.1(4)
C24 C25 H25 119.0
C26 C25 H25 119.0
C25 C26 C21 115.8(3)
C25 C26 C210 121.8(3)
C21 C26 C210 122.3(2)
C22 C27 C28 111.8(3)
C22 C27 C29 111.9(3)
C28 C27 C29 110.1(3)
C22 C27 H27 107.6
C28 C27 H27 107.6
C29 C27 H27 107.6
C27 C28 H28A 109.5
C27 C28 H28B 109.5
H28A C28 H28B 109.5
C27 C28 H28C 109.5
H28A C28 H28C 109.5
H28B C28 H28C 109.5
C27 C29 H29A 109.5
C27 C29 H29B 109.5
H29A C29 H29B 109.5
C27 C29 H29C 109.5
H29A C29 H29C 109.5
H29B C29 H29C 109.5
C211 C210 C26 112.0(3)
C211 C210 C212 109.7(3)
C26 C210 C212 112.7(3)
C211 C210 H210 107.4
C26 C210 H210 107.4
C212 C210 H210 107.4
C210 C211 H21B 109.5
C210 C211 H21C 109.5
H21B C211 H21C 109.5
C210 C211 H21D 109.5
H21B C211 H21D 109.5
H21C C211 H21D 109.5
C210 C212 H21E 109.5
C210 C212 H21F 109.5
H21E C212 H21F 109.5
C210 C212 H21G 109.5
H21E C212 H21G 109.5
H21F C212 H21G 109.5

loop_
_geom_bond_atom_site_label_1
_geom_bond_atom_site_label_2
_geom_bond_distance
Pd N2 2.0422(18)
Pd N1 2.0530(17)
Pd Cl1 2.2754(7)
Pd Cl2 2.2794(7)
N1 C1 1.273(3)
N1 C11 1.468(3)
N2 C3 1.270(3)
N2 C21 1.461(3)
C1 C2 1.486(3)
C1 H1 0.9300
C2 C3 1.489(3)
C2 C4 1.533(4)
C2 C7 1.553(4)
C3 H3 0.9300
C4 C5 1.583(6)
C4 H4A 0.9700
C4 H4B 0.9700
C5 C6 1.430(8)
C5 H5A 0.9700
C5 H5B 0.9700
C6 C7 1.473(5)
C6 H6A 0.9700
C6 H6B 0.9700
C7 H7A 0.9700
C7 H7B 0.9700
C11 C16 1.381(4)
C11 C12 1.391(4)
C12 C13 1.400(3)
C12 C17 1.502(3)
C13 C14 1.375(4)
C13 H13 0.9300
C14 C15 1.349(5)
C14 H14 0.9300
C15 C16 1.397(4)
C15 H15 0.9300
C16 C110 1.514(4)
C17 C19 1.525(4)
C17 C18 1.524(3)
C17 H17 0.9800
C18 H18A 0.9600
C18 H18B 0.9600
C18 H18C 0.9600
C19 H19A 0.9600
C19 H19B 0.9600
C19 H19C 0.9600
C110 C111 1.501(6)
C110 C112 1.517(6)
C110 H110 0.9800
C111 H11B 0.9600
C111 H11C 0.9600
C111 H11D 0.9600
C112 H11E 0.9600
C112 H11F 0.9600
C112 H11G 0.9600
C21 C26 1.401(4)
C21 C22 1.399(4)
C22 C23 1.398(4)
C22 C27 1.508(4)
C23 C24 1.362(6)
C23 H23 0.9300
C24 C25 1.357(6)
C24 H24 0.9300
C25 C26 1.390(5)
C25 H25 0.9300
C26 C210 1.512(5)
C27 C28 1.519(5)
C27 C29 1.516(6)
C27 H27 0.9800
C28 H28A 0.9600
C28 H28B 0.9600
C28 H28C 0.9600
C29 H29A 0.9600
C29 H29B 0.9600
C29 H29C 0.9600
C210 C211 1.494(5)
C210 C212 1.517(4)
C210 H210 0.9800
C211 H21B 0.9600
C211 H21C 0.9600
C211 H21D 0.9600
C212 H21E 0.9600
C212 H21F 0.9600
C212 H21G 0.9600

loop_
_geom_torsion_atom_site_label_1
_geom_torsion_atom_site_label_2
_geom_torsion_atom_site_label_3
_geom_torsion_atom_site_label_4
_geom_torsion
N2 Pd N1 C1 -26.76(18)
Cl1 Pd N1 C1 157.97(17)
Cl2 Pd N1 C1 61.8(5)
N2 Pd N1 C11 159.35(17)
Cl1 Pd N1 C11 -15.92(17)
Cl2 Pd N1 C11 -112.1(4)
N1 Pd N2 C3 24.70(19)
Cl1 Pd N2 C3 133.5(6)
Cl2 Pd N2 C3 -148.64(18)
N1 Pd N2 C21 -157.16(18)
Cl1 Pd N2 C21 -48.3(8)
Cl2 Pd N2 C21 29.50(17)
C11 N1 C1 C2 177.2(2)
Pd N1 C1 C2 2.8(3)
N1 C1 C2 C3 32.2(3)
N1 C1 C2 C4 156.2(3)
N1 C1 C2 C7 -91.8(3)
C21 N2 C3 C2 -176.7(2)
Pd N2 C3 C2 1.5(3)
C1 C2 C3 N2 -34.8(4)
C4 C2 C3 N2 -161.3(3)
C7 C2 C3 N2 87.9(3)
C3 C2 C4 C5 -82.9(3)
C1 C2 C4 C5 149.0(2)
C7 C2 C4 C5 33.5(3)
C2 C4 C5 C6 -31.2(4)
C4 C5 C6 C7 15.2(5)
C5 C6 C7 C2 6.8(5)
C3 C2 C7 C6 88.3(3)
C1 C2 C7 C6 -144.8(3)
C4 C2 C7 C6 -26.2(3)
C1 N1 C11 C16 94.0(3)
Pd N1 C11 C16 -91.6(3)
C1 N1 C11 C12 -82.7(3)
Pd N1 C11 C12 91.6(2)
C16 C11 C12 C13 -4.3(4)
N1 C11 C12 C13 172.3(2)
C16 C11 C12 C17 175.0(3)
N1 C11 C12 C17 -8.4(4)
C11 C12 C13 C14 2.1(5)
C17 C12 C13 C14 -177.3(3)
C12 C13 C14 C15 0.8(6)
C13 C14 C15 C16 -1.7(6)
C12 C11 C16 C15 3.5(5)
N1 C11 C16 C15 -173.2(3)
C12 C11 C16 C110 -175.1(3)
N1 C11 C16 C110 8.3(4)
C14 C15 C16 C11 -0.3(6)
C14 C15 C16 C110 178.2(4)
C11 C12 C17 C19 -129.7(3)
C13 C12 C17 C19 49.6(3)
C11 C12 C17 C18 106.3(3)
C13 C12 C17 C18 -74.4(3)
C11 C16 C110 C111 -118.9(4)
C15 C16 C110 C111 62.7(5)
C11 C16 C110 C112 116.5(4)
C15 C16 C110 C112 -62.0(5)
C3 N2 C21 C26 -108.0(3)
Pd N2 C21 C26 73.7(3)
C3 N2 C21 C22 71.5(3)
Pd N2 C21 C22 -106.8(3)
C26 C21 C22 C23 3.7(5)
N2 C21 C22 C23 -175.8(3)
C26 C21 C22 C27 -177.2(3)
N2 C21 C22 C27 3.2(5)
C21 C22 C23 C24 -2.0(6)
C27 C22 C23 C24 178.9(4)
C22 C23 C24 C25 1.4(8)
C23 C24 C25 C26 -2.3(7)
C24 C25 C26 C21 3.6(6)
C24 C25 C26 C210 -178.6(4)
C22 C21 C26 C25 -4.5(4)
N2 C21 C26 C25 175.1(3)
C22 C21 C26 C210 177.8(3)
N2 C21 C26 C210 -2.7(4)
C23 C22 C27 C28 65.7(5)
C21 C22 C27 C28 -113.4(4)
C23 C22 C27 C29 -58.4(5)
C21 C22 C27 C29 122.6(4)
C25 C26 C210 C211 -86.7(4)
C21 C26 C210 C211 91.0(4)
C25 C26 C210 C212 37.6(5)
C21 C26 C210 C212 -144.7(3)
